data_4064465
loop_
_publ_author_name
'Jovi\'c, Marija'
'Torker, Sebastian'
'Chen, Peter'

_publ_section_title
;
 Non-innocent Character of Oxyanions in Ruthenium Metathesis Catalysts
;
_journal_issue 15
_journal_name_full Organometallics
_journal_page_first 3971
_journal_paper_doi 10.1021/om200124z
_journal_volume 30
_journal_year 2011
_chemical_compound_source 'LOC ETH Zurich'
_chemical_formula_moiety 'C29 H36 N O2 P Ru '
_chemical_formula_sum 'C29 H36 N O2 P Ru'
_chemical_formula_weight 562.656
_chemical_name_systematic
;
 ?
;
_space_group_IT_number 14
_symmetry_cell_setting monoclinic
_symmetry_space_group_name_Hall '-P 2ybc'
_symmetry_space_group_name_H-M 'P 1 21/c 1'
_atom_sites_solution_primary direct
_atom_sites_solution_secondary difmap
_audit_creation_method maXus
_cell_angle_alpha 90.00
_cell_angle_beta 96.2037(9)
_cell_angle_gamma 90.00
_cell_formula_units_Z 4
_cell_length_a 13.1089(3)
_cell_length_b 11.5115(2)
_cell_length_c 18.6830(4)
_cell_measurement_reflns_used 26252
_cell_measurement_temperature 173
_cell_measurement_theta_max 27.485
_cell_measurement_theta_min 2.425
_cell_volume 2802.81(10)
_computing_cell_refinement 'HKL Scalepack (Otwinowski & Minor 1997)'
_computing_data_collection KappaCCD
_computing_data_reduction 'Denzo and Scalepak (Otwinowski & Minor, 1997)'
_computing_structure_refinement 'SHELXL-97 (Sheldrick, 1997)'
_computing_structure_solution 'SIR97(Altomare et al., J. Appl. Cryst.,1999)'
_diffrn_measured_fraction_theta_full 0.995
_diffrn_measured_fraction_theta_max 0.995
_diffrn_measurement_device KappaCCD
_diffrn_measurement_method CCD
_diffrn_orient_matrix_type X=UH
_diffrn_orient_matrix_UB_11 -0.02911
_diffrn_orient_matrix_UB_12 -0.03411
_diffrn_orient_matrix_UB_13 0.06227
_diffrn_orient_matrix_UB_21 0.07552
_diffrn_orient_matrix_UB_22 -0.04095
_diffrn_orient_matrix_UB_23 0.01288
_diffrn_orient_matrix_UB_31 0.01474
_diffrn_orient_matrix_UB_32 0.03819
_diffrn_orient_matrix_UB_33 0.03498
_diffrn_radiation_source 'fine-focus sealed tube'
_diffrn_radiation_type ' MoK\a'
_diffrn_radiation_wavelength_id all
_diffrn_reflns_av_R_equivalents 0.091
_diffrn_reflns_limit_h_max 15
_diffrn_reflns_limit_h_min -16
_diffrn_reflns_limit_k_max 14
_diffrn_reflns_limit_k_min -14
_diffrn_reflns_limit_l_max 23
_diffrn_reflns_limit_l_min -24
_diffrn_reflns_number 29632
_diffrn_reflns_theta_full 27.47
_diffrn_reflns_theta_max 27.47
_diffrn_reflns_theta_min 2.53
_exptl_absorpt_coefficient_mu 0.655
_exptl_absorpt_correction_type none
_exptl_crystal_colour Colourless
_exptl_crystal_density_diffrn 1.333
_exptl_crystal_density_method 'not measured'
_exptl_crystal_description Cube
_exptl_crystal_F_000 1264.0
_exptl_crystal_size_max .15
_exptl_crystal_size_mid .12
_exptl_crystal_size_min .045
_refine_diff_density_max 0.392
_refine_diff_density_min -0.618
_refine_diff_density_rms 0.083
_refine_ls_extinction_method none
_refine_ls_goodness_of_fit_ref 0.895
_refine_ls_hydrogen_treatment constr
_refine_ls_matrix_type full
_refine_ls_number_parameters 341
_refine_ls_number_reflns 6372
_refine_ls_number_restraints 0
_refine_ls_restrained_S_all 0.895
_refine_ls_R_factor_all 0.0546
_refine_ls_R_factor_gt 0.0389
_refine_ls_shift/su_max 0.002
_refine_ls_shift/su_mean 0.000
_refine_ls_structure_factor_coef Fsqd
_refine_ls_weighting_details 'calc w=1/[\s^2^(Fo^2^)+ (0.1000P)^2^+0.0000P] where P=(Fo^2^+2Fc^2^)/3'
_refine_ls_weighting_scheme calc
_refine_ls_wR_factor_gt 0.1131
_refine_ls_wR_factor_ref 0.1278
_reflns_number_gt 5172
_reflns_number_total 6372
_reflns_threshold_expression >2sigma(I)
_cod_data_source_file om200124z_si_004.cif
_cod_data_source_block global
_cod_depositor_comments
;
The following automatic conversions were performed:

'_symmetry_cell_setting' value 'Monoclinic' changed to 'monoclinic'
according to /home/saulius/struct/CIF-dictionaries/cif_core.dic
dictionary named 'cif_core.dic' version 2.4.1 from 2010-06-29.

Automatic conversion script
Id: cif_fix_values 1715 2011-07-08 13:25:40Z adriana 
;
_cod_original_sg_symbol_H-M 'P 21/c        '
_cod_original_formula_sum 'C29 H36 N O2 P Ru '
_cod_database_code 4064465

loop_
_symmetry_equiv_pos_as_xyz
+X,+Y,+Z
-X,-Y,-Z
'-X,+Y+ 1/2,-Z+ 1/2'
'+X,-Y+ 1/2,+Z+ 1/2'

loop_
_atom_site_label
_atom_site_type_symbol
_atom_site_fract_x
_atom_site_fract_y
_atom_site_fract_z
_atom_site_U_iso_or_equiv
_atom_site_adp_type
_atom_site_occupancy
_atom_site_symmetry_multiplicity
_atom_site_calc_flag
_atom_site_refinement_flags
Ru1 Ru 0.288996(17) 0.128137(19) 0.643279(12) 0.02031(10) Uani 1 1 d .
P2 P 0.20786(6) 0.28970(7) 0.60155(4) 0.02114(17) Uani 1 1 d .
O10 O 0.38350(15) -0.03774(18) 0.65915(12) 0.0266(5) Uani 1 1 d .
O14 O 0.19880(15) 0.04988(18) 0.56544(11) 0.0235(4) Uani 1 1 d .
O34 O 0.35988(17) 0.1820(2) 0.74574(11) 0.0286(5) Uani 1 1 d .
O36 O 0.22229(16) 0.0816(2) 0.75199(12) 0.0300(5) Uani 1 1 d .
O37 O 0.3148(2) 0.1357(2) 0.85138(13) 0.0426(6) Uani 1 1 d .
N35 N 0.2982(2) 0.1324(2) 0.78596(15) 0.0282(6) Uani 1 1 d .
C3 C 0.3993(2) 0.1664(3) 0.59335(17) 0.0262(6) Uani 1 1 d .
C4 C 0.4830(2) 0.0851(3) 0.59629(17) 0.0261(6) Uani 1 1 d .
C5 C 0.5730(3) 0.1094(3) 0.5640(2) 0.0340(7) Uani 1 1 d .
C6 C 0.6528(3) 0.0301(3) 0.5675(2) 0.0398(8) Uani 1 1 d .
C7 C 0.6448(3) -0.0731(3) 0.6040(2) 0.0385(8) Uani 1 1 d .
C8 C 0.5570(3) -0.0998(3) 0.6366(2) 0.0334(7) Uani 1 1 d .
C9 C 0.4766(2) -0.0214(3) 0.63113(17) 0.0262(6) Uani 1 1 d .
C11 C 0.3551(2) -0.1575(3) 0.67902(19) 0.0295(7) Uani 1 1 d .
C12 C 0.3830(3) -0.1757(4) 0.7589(2) 0.0426(9) Uani 1 1 d .
C13 C 0.2422(3) -0.1723(3) 0.6552(2) 0.0378(8) Uani 1 1 d .
C15 C 0.1502(2) 0.1151(3) 0.51304(16) 0.0215(6) Uani 1 1 d .
C16 C 0.0935(2) 0.0579(3) 0.45533(16) 0.0255(6) Uani 1 1 d .
C17 C 0.0448(3) 0.1209(3) 0.39904(17) 0.0280(7) Uani 1 1 d .
C18 C 0.0514(3) 0.2414(3) 0.39822(17) 0.0311(7) Uani 1 1 d .
C19 C 0.1040(2) 0.2988(3) 0.45583(17) 0.0285(6) Uani 1 1 d .
C20 C 0.1532(2) 0.2369(3) 0.51437(16) 0.0234(6) Uani 1 1 d .
C21 C 0.2961(2) 0.4103(3) 0.58752(18) 0.0259(6) Uani 1 1 d .
C22 C 0.3026(3) 0.4619(3) 0.52111(19) 0.0333(7) Uani 1 1 d .
C23 C 0.3727(3) 0.5505(3) 0.5132(2) 0.0410(8) Uani 1 1 d .
C24 C 0.4376(3) 0.5874(3) 0.5720(2) 0.0409(9) Uani 1 1 d .
C25 C 0.4332(3) 0.5369(3) 0.6384(2) 0.0377(8) Uani 1 1 d .
C26 C 0.3638(2) 0.4475(3) 0.64638(19) 0.0313(7) Uani 1 1 d .
C27 C 0.1013(2) 0.3638(3) 0.64740(17) 0.0259(6) Uani 1 1 d .
C28 C 0.1484(3) 0.3823(3) 0.72589(18) 0.0326(7) Uani 1 1 d .
C29 C 0.0826(3) 0.4848(3) 0.6130(2) 0.0359(8) Uani 1 1 d .
C30 C -0.0034(2) 0.2939(3) 0.64525(17) 0.0276(6) Uani 1 1 d .
C31 C -0.0693(3) 0.2955(3) 0.57157(18) 0.0356(8) Uani 1 1 d .
C32 C -0.0716(3) 0.3478(4) 0.6996(2) 0.0392(8) Uani 1 1 d .
C33 C 0.0137(3) 0.1663(3) 0.66752(19) 0.0325(7) Uani 1 1 d .
H3 H 0.3985 0.2380 0.5670 0.031 Uiso 1 1 d R
H5 H 0.5794 0.1820 0.5396 0.041 Uiso 1 1 d R
H6 H 0.7134 0.0464 0.5447 0.048 Uiso 1 1 d R
H7 H 0.7005 -0.1276 0.6072 0.046 Uiso 1 1 d R
H8 H 0.5528 -0.1716 0.6622 0.040 Uiso 1 1 d R
H11 H 0.3917 -0.2125 0.6529 0.035 Uiso 1 1 d R
H12A H 0.3664 -0.2643 0.7727 0.051 Uiso 1 1 calc R
H12B H 0.3388 -0.1171 0.7885 0.051 Uiso 1 1 calc R
H12C H 0.4638 -0.1586 0.7724 0.051 Uiso 1 1 calc R
H13A H 0.2174 -0.2566 0.6718 0.045 Uiso 1 1 calc R
H13B H 0.2290 -0.1653 0.5973 0.045 Uiso 1 1 calc R
H13C H 0.1994 -0.1055 0.6794 0.045 Uiso 1 1 calc R
H16 H 0.0894 -0.0254 0.4551 0.031 Uiso 1 1 d R
H17 H 0.0054 0.0814 0.3601 0.034 Uiso 1 1 d R
H18 H 0.0201 0.2843 0.3575 0.037 Uiso 1 1 d R
H19 H 0.1070 0.3822 0.4566 0.034 Uiso 1 1 d R
H22 H 0.2588 0.4355 0.4798 0.040 Uiso 1 1 d R
H23 H 0.3755 0.5863 0.4670 0.049 Uiso 1 1 d R
H24 H 0.4862 0.6484 0.5668 0.049 Uiso 1 1 d R
H25 H 0.4780 0.5636 0.6791 0.045 Uiso 1 1 d R
H26 H 0.3619 0.4109 0.6924 0.038 Uiso 1 1 d R
H28A H 0.1017 0.4428 0.7522 0.039 Uiso 1 1 calc R
H28B H 0.2251 0.4167 0.7263 0.039 Uiso 1 1 calc R
H28C H 0.1513 0.3003 0.7541 0.039 Uiso 1 1 calc R
H29A H 0.0187 0.5259 0.6348 0.043 Uiso 1 1 calc R
H29B H 0.0657 0.4757 0.5554 0.043 Uiso 1 1 calc R
H29C H 0.1505 0.5376 0.6248 0.043 Uiso 1 1 calc R
H31A H -0.1399 0.2487 0.5756 0.043 Uiso 1 1 calc R
H31B H -0.0275 0.2547 0.5316 0.043 Uiso 1 1 calc R
H31C H -0.0867 0.3843 0.5560 0.043 Uiso 1 1 calc R
H32A H -0.1432 0.3008 0.6973 0.047 Uiso 1 1 calc R
H32B H -0.0868 0.4378 0.6859 0.047 Uiso 1 1 calc R
H32C H -0.0322 0.3424 0.7533 0.047 Uiso 1 1 calc R
H33A H -0.0596 0.1235 0.6677 0.039 Uiso 1 1 calc R
H33B H 0.0547 0.1623 0.7208 0.039 Uiso 1 1 calc R
H33C H 0.0579 0.1234 0.6298 0.039 Uiso 1 1 calc R

loop_
_atom_site_aniso_label
_atom_site_aniso_U_11
_atom_site_aniso_U_22
_atom_site_aniso_U_33
_atom_site_aniso_U_23
_atom_site_aniso_U_13
_atom_site_aniso_U_12
Ru1 0.01997(15) 0.01922(15) 0.02137(15) 0.00028(8) 0.00048(9) 0.00127(8)
P2 0.0226(4) 0.0189(4) 0.0215(4) -0.0012(3) 0.0004(3) 0.0025(3)
O10 0.0237(10) 0.0220(10) 0.0344(12) 0.0058(9) 0.0047(9) 0.0041(9)
O14 0.0256(10) 0.0203(10) 0.0239(10) 0.0014(8) -0.0011(8) 0.0014(8)
O34 0.0291(11) 0.0307(12) 0.0252(11) -0.0006(9) -0.0001(9) -0.0026(9)
O36 0.0282(11) 0.0312(12) 0.0299(11) -0.0004(10) -0.0002(9) -0.0013(9)
O37 0.0505(16) 0.0536(17) 0.0226(12) 0.0011(11) -0.0007(11) 0.0006(12)
N35 0.0307(14) 0.0287(14) 0.0245(13) 0.0009(10) 0.0004(11) 0.0038(11)
C3 0.0251(15) 0.0231(14) 0.0302(15) 0.0019(12) 0.0020(12) 0.0010(12)
C4 0.0248(14) 0.0255(15) 0.0280(15) 0.0015(12) 0.0030(12) 0.0005(12)
C5 0.0280(16) 0.0344(18) 0.0407(19) 0.0030(15) 0.0088(14) 0.0043(14)
C6 0.0280(16) 0.041(2) 0.052(2) 0.0007(17) 0.0119(15) 0.0042(15)
C7 0.0261(16) 0.040(2) 0.051(2) 0.0017(17) 0.0071(15) 0.0149(15)
C8 0.0316(17) 0.0278(16) 0.0409(19) 0.0058(14) 0.0041(14) 0.0079(14)
C9 0.0249(14) 0.0272(16) 0.0264(15) -0.0013(12) 0.0017(12) 0.0023(12)
C11 0.0292(16) 0.0201(14) 0.0392(18) 0.0036(13) 0.0033(14) 0.0006(12)
C12 0.045(2) 0.041(2) 0.040(2) 0.0113(17) -0.0030(16) -0.0014(17)
C13 0.0355(18) 0.0301(17) 0.046(2) 0.0049(16) -0.0020(15) -0.0074(15)
C15 0.0187(13) 0.0234(14) 0.0230(14) 0.0009(11) 0.0047(11) 0.0032(11)
C16 0.0246(14) 0.0263(15) 0.0255(15) 0.0004(12) 0.0020(12) 0.0007(12)
C17 0.0284(15) 0.0296(16) 0.0249(15) -0.0010(12) -0.0016(12) 0.0018(12)
C18 0.0380(17) 0.0288(16) 0.0250(15) 0.0015(12) -0.0036(13) 0.0049(14)
C19 0.0331(16) 0.0236(15) 0.0281(15) -0.0008(12) -0.0007(13) 0.0051(13)
C20 0.0236(14) 0.0243(15) 0.0220(14) -0.0010(11) 0.0008(11) 0.0032(11)
C21 0.0259(15) 0.0164(13) 0.0353(16) -0.0021(12) 0.0029(12) 0.0028(12)
C22 0.0390(18) 0.0290(16) 0.0323(17) -0.0003(14) 0.0056(14) -0.0008(14)
C23 0.049(2) 0.0330(18) 0.042(2) 0.0070(16) 0.0107(17) -0.0044(16)
C24 0.0368(19) 0.0291(18) 0.059(2) -0.0027(17) 0.0141(17) -0.0080(15)
C25 0.0349(18) 0.0302(17) 0.047(2) -0.0065(16) -0.0017(15) -0.0010(15)
C26 0.0294(15) 0.0287(16) 0.0350(17) -0.0008(14) -0.0008(13) -0.0012(13)
C27 0.0258(15) 0.0250(15) 0.0265(15) -0.0036(12) 0.0018(12) 0.0035(12)
C28 0.0316(17) 0.0386(19) 0.0271(16) -0.0117(14) 0.0011(13) 0.0017(14)
C29 0.0362(18) 0.0228(16) 0.049(2) 0.0017(14) 0.0051(15) 0.0098(14)
C30 0.0242(14) 0.0311(16) 0.0278(15) -0.0053(13) 0.0038(12) 0.0062(13)
C31 0.0293(16) 0.044(2) 0.0330(18) -0.0013(15) -0.0013(14) 0.0011(15)
C32 0.0272(17) 0.049(2) 0.043(2) -0.0106(17) 0.0093(15) 0.0031(15)
C33 0.0284(16) 0.0333(17) 0.0358(17) 0.0002(14) 0.0040(14) -0.0012(14)

loop_
_atom_type_symbol
_atom_type_description
_atom_type_scat_dispersion_real
_atom_type_scat_dispersion_imag
_atom_type_scat_source
C C 0.0033 0.0016 'International Tables Vol C Tables 4.2.6.8 and 6.1.1.4'
H H 0.0000 0.0000 'International Tables Vol C Tables 4.2.6.8 and 6.1.1.4'
N N 0.0061 0.0033 'International Tables Vol C Tables 4.2.6.8 and 6.1.1.4'
O O 0.0106 0.0060 'International Tables Vol C Tables 4.2.6.8 and 6.1.1.4'
P P 0.1023 0.0942 'International Tables Vol C Tables 4.2.6.8 and 6.1.1.4'
Ru Ru -1.2594 0.8363 'International Tables Vol C Tables 4.2.6.8 and 6.1.1.4'

loop_
_diffrn_radiation_wavelength
0.71073

loop_
_geom_angle_atom_site_label_1
_geom_angle_atom_site_label_2
_geom_angle_atom_site_label_3
_geom_angle
C3 Ru1 O14 100.00(12)
C3 Ru1 O34 95.45(11)
O14 Ru1 O34 163.22(9)
C3 Ru1 P2 89.69(10)
O14 Ru1 P2 84.21(6)
O34 Ru1 P2 102.47(7)
C3 Ru1 O10 79.75(11)
O14 Ru1 O10 89.28(8)
O34 Ru1 O10 87.06(8)
P2 Ru1 O10 166.47(6)
C3 Ru1 O36 150.25(11)
O14 Ru1 O36 106.29(8)
O34 Ru1 O36 57.17(8)
P2 Ru1 O36 106.38(6)
O10 Ru1 O36 86.82(8)
C20 P2 C21 108.55(14)
C20 P2 C27 108.33(14)
C21 P2 C27 103.11(14)
C20 P2 Ru1 99.27(10)
C21 P2 Ru1 113.16(10)
C27 P2 Ru1 123.76(10)
C9 O10 C11 118.3(2)
C9 O10 Ru1 108.92(17)
C11 O10 Ru1 131.50(17)
C15 O14 Ru1 118.63(18)
N35 O34 Ru1 98.89(17)
N35 O36 Ru1 88.98(17)
O37 N35 O36 124.2(3)
O37 N35 O34 120.9(3)
O36 N35 O34 114.8(2)
C4 C3 Ru1 117.3(2)
C9 C4 C5 118.0(3)
C9 C4 C3 120.3(3)
C5 C4 C3 121.7(3)
C6 C5 C4 120.8(3)
C7 C6 C5 119.6(3)
C6 C7 C8 121.1(3)
C9 C8 C7 118.9(3)
C8 C9 O10 125.2(3)
C8 C9 C4 121.6(3)
O10 C9 C4 113.2(3)
O10 C11 C13 107.2(2)
O10 C11 C12 109.6(3)
C13 C11 C12 113.6(3)
O14 C15 C20 122.5(3)
O14 C15 C16 117.9(3)
C20 C15 C16 119.6(3)
C17 C16 C15 120.2(3)
C16 C17 C18 120.6(3)
C19 C18 C17 119.7(3)
C18 C19 C20 120.8(3)
C15 C20 C19 119.0(3)
C15 C20 P2 111.0(2)
C19 C20 P2 129.3(2)
C22 C21 C26 118.4(3)
C22 C21 P2 123.4(2)
C26 C21 P2 118.1(3)
C21 C22 C23 120.9(3)
C24 C23 C22 119.9(3)
C25 C24 C23 120.3(3)
C24 C25 C26 120.0(3)
C25 C26 C21 120.5(3)
C29 C27 C28 107.5(3)
C29 C27 C30 110.5(3)
C28 C27 C30 110.4(3)
C29 C27 P2 107.9(2)
C28 C27 P2 104.5(2)
C30 C27 P2 115.6(2)
C33 C30 C31 107.7(3)
C33 C30 C32 106.4(3)
C31 C30 C32 105.7(3)
C33 C30 C27 112.2(3)
C31 C30 C27 114.5(3)
C32 C30 C27 109.7(3)
C4 C3 H3 122.9
Ru1 C3 H3 119.8
C6 C5 H5 119.5
C4 C5 H5 119.7
C7 C6 H6 119.9
C5 C6 H6 120.5
C6 C7 H7 119.7
C8 C7 H7 119.2
C9 C8 H8 121.0
C7 C8 H8 120.1
O10 C11 H11 109.4
C13 C11 H11 107.7
C12 C11 H11 109.2
C11 C12 H12A 109.5
C11 C12 H12B 109.5
H12A C12 H12B 109.5
C11 C12 H12C 109.5
H12A C12 H12C 109.5
H12B C12 H12C 109.5
C11 C13 H13A 109.5
C11 C13 H13B 109.5
H13A C13 H13B 109.5
C11 C13 H13C 109.5
H13A C13 H13C 109.5
H13B C13 H13C 109.5
C17 C16 H16 120.1
C15 C16 H16 119.7
C16 C17 H17 119.8
C18 C17 H17 119.5
C19 C18 H18 120.4
C17 C18 H18 119.9
C18 C19 H19 120.4
C20 C19 H19 118.8
C21 C22 H22 119.6
C23 C22 H22 119.5
C24 C23 H23 120.2
C22 C23 H23 119.9
C25 C24 H24 119.6
C23 C24 H24 120.1
C24 C25 H25 119.8
C26 C25 H25 120.2
C25 C26 H26 120.1
C21 C26 H26 119.5
C27 C28 H28A 109.5
C27 C28 H28B 109.5
H28A C28 H28B 109.5
C27 C28 H28C 109.5
H28A C28 H28C 109.5
H28B C28 H28C 109.5
C27 C29 H29A 109.5
C27 C29 H29B 109.5
H29A C29 H29B 109.5
C27 C29 H29C 109.5
H29A C29 H29C 109.5
H29B C29 H29C 109.5
C30 C31 H31A 109.5
C30 C31 H31B 109.5
H31A C31 H31B 109.5
C30 C31 H31C 109.5
H31A C31 H31C 109.5
H31B C31 H31C 109.5
C30 C32 H32A 109.5
C30 C32 H32B 109.5
H32A C32 H32B 109.5
C30 C32 H32C 109.5
H32A C32 H32C 109.5
H32B C32 H32C 109.5
C30 C33 H33A 109.5
C30 C33 H33B 109.5
H33A C33 H33B 109.5
C30 C33 H33C 109.5
H33A C33 H33C 109.5
H33B C33 H33C 109.5

loop_
_geom_bond_atom_site_label_1
_geom_bond_atom_site_label_2
_geom_bond_distance
Ru1 C3 1.856(3)
Ru1 O14 1.988(2)
Ru1 O34 2.128(2)
Ru1 P2 2.2404(8)
Ru1 O10 2.278(2)
Ru1 O36 2.358(2)
P2 C20 1.812(3)
P2 C21 1.844(3)
P2 C27 1.916(3)
O10 C9 1.392(4)
O10 C11 1.485(4)
O14 C15 1.339(4)
O34 N35 1.294(3)
O36 N35 1.265(4)
O37 N35 1.219(4)
C3 C4 1.439(4)
C4 C9 1.395(4)
C4 C5 1.410(4)
C5 C6 1.384(5)
C6 C7 1.380(5)
C7 C8 1.394(5)
C8 C9 1.383(4)
C11 C13 1.508(5)
C11 C12 1.511(5)
C15 C20 1.403(4)
C15 C16 1.405(4)
C16 C17 1.376(4)
C17 C18 1.391(5)
C18 C19 1.382(4)
C19 C20 1.403(4)
C21 C22 1.387(5)
C21 C26 1.404(5)
C22 C23 1.392(5)
C23 C24 1.382(6)
C24 C25 1.377(5)
C25 C26 1.392(5)
C27 C29 1.543(4)
C27 C28 1.543(4)
C27 C30 1.588(4)
C30 C33 1.536(5)
C30 C31 1.545(4)
C30 C32 1.553(4)
C3 H3 0.9600
C5 H5 0.9600
C6 H6 0.9601
C7 H7 0.9599
C8 H8 0.9599
C11 H11 0.9599
C12 H12A 1.0800
C12 H12B 1.0800
C12 H12C 1.0800
C13 H13A 1.0800
C13 H13B 1.0800
C13 H13C 1.0800
C16 H16 0.9601
C17 H17 0.9600
C18 H18 0.9600
C19 H19 0.9600
C22 H22 0.9599
C23 H23 0.9601
C24 H24 0.9600
C25 H25 0.9601
C26 H26 0.9599
C28 H28A 1.0800
C28 H28B 1.0800
C28 H28C 1.0800
C29 H29A 1.0800
C29 H29B 1.0800
C29 H29C 1.0800
C31 H31A 1.0800
C31 H31B 1.0800
C31 H31C 1.0800
C32 H32A 1.0800
C32 H32B 1.0800
C32 H32C 1.0800
C33 H33A 1.0800
C33 H33B 1.0800
C33 H33C 1.0800

loop_
_geom_torsion_atom_site_label_1
_geom_torsion_atom_site_label_2
_geom_torsion_atom_site_label_3
_geom_torsion_atom_site_label_4
_geom_torsion
C3 Ru1 P2 C20 83.17(14)
O14 Ru1 P2 C20 -16.92(11)
O34 Ru1 P2 C20 178.69(11)
O10 Ru1 P2 C20 44.7(3)
O36 Ru1 P2 C20 -122.23(11)
C3 Ru1 P2 C21 -31.69(15)
O14 Ru1 P2 C21 -131.78(13)
O34 Ru1 P2 C21 63.82(13)
O10 Ru1 P2 C21 -70.1(3)
O36 Ru1 P2 C21 122.91(13)
C3 Ru1 P2 C27 -157.33(15)
O14 Ru1 P2 C27 102.58(13)
O34 Ru1 P2 C27 -61.82(14)
O10 Ru1 P2 C27 164.2(3)
O36 Ru1 P2 C27 -2.73(13)
C3 Ru1 O10 C9 6.1(2)
O14 Ru1 O10 C9 106.37(19)
O34 Ru1 O10 C9 -90.02(19)
P2 Ru1 O10 C9 45.3(4)
O36 Ru1 O10 C9 -147.27(19)
C3 Ru1 O10 C11 -160.3(3)
O14 Ru1 O10 C11 -60.0(3)
O34 Ru1 O10 C11 103.6(3)
P2 Ru1 O10 C11 -121.1(3)
O36 Ru1 O10 C11 46.4(2)
C3 Ru1 O14 C15 -73.3(2)
O34 Ru1 O14 C15 129.9(3)
P2 Ru1 O14 C15 15.36(19)
O10 Ru1 O14 C15 -152.8(2)
O36 Ru1 O14 C15 120.76(19)
C3 Ru1 O34 N35 -165.21(19)
O14 Ru1 O34 N35 -8.2(4)
P2 Ru1 O34 N35 103.90(16)
O10 Ru1 O34 N35 -85.81(17)
O36 Ru1 O34 N35 2.30(15)
C3 Ru1 O36 N35 23.4(3)
O14 Ru1 O36 N35 174.54(16)
O34 Ru1 O36 N35 -2.33(15)
P2 Ru1 O36 N35 -96.81(16)
O10 Ru1 O36 N35 86.22(17)
Ru1 O36 N35 O37 -176.0(3)
Ru1 O36 N35 O34 3.5(2)
Ru1 O34 N35 O37 175.6(3)
Ru1 O34 N35 O36 -4.0(3)
O14 Ru1 C3 C4 -92.9(2)
O34 Ru1 C3 C4 80.5(3)
P2 Ru1 C3 C4 -177.0(2)
O10 Ru1 C3 C4 -5.5(2)
O36 Ru1 C3 C4 59.0(4)
Ru1 C3 C4 C9 4.6(4)
Ru1 C3 C4 C5 -175.9(3)
C9 C4 C5 C6 -0.5(5)
C3 C4 C5 C6 180.0(3)
C4 C5 C6 C7 -1.1(6)
C5 C6 C7 C8 1.0(6)
C6 C7 C8 C9 0.8(6)
C7 C8 C9 O10 178.2(3)
C7 C8 C9 C4 -2.5(5)
C11 O10 C9 C8 -17.4(4)
Ru1 O10 C9 C8 174.2(3)
C11 O10 C9 C4 163.2(3)
Ru1 O10 C9 C4 -5.2(3)
C5 C4 C9 C8 2.4(5)
C3 C4 C9 C8 -178.1(3)
C5 C4 C9 O10 -178.2(3)
C3 C4 C9 O10 1.3(4)
C9 O10 C11 C13 -139.2(3)
Ru1 O10 C11 C13 26.2(4)
C9 O10 C11 C12 97.1(3)
Ru1 O10 C11 C12 -97.6(3)
Ru1 O14 C15 C20 -5.8(4)
Ru1 O14 C15 C16 174.84(19)
O14 C15 C16 C17 -178.0(3)
C20 C15 C16 C17 2.6(4)
C15 C16 C17 C18 0.5(5)
C16 C17 C18 C19 -2.6(5)
C17 C18 C19 C20 1.7(5)
O14 C15 C20 C19 177.1(3)
C16 C15 C20 C19 -3.5(4)
O14 C15 C20 P2 -11.1(4)
C16 C15 C20 P2 168.2(2)
C18 C19 C20 C15 1.4(5)
C18 C19 C20 P2 -168.6(3)
C21 P2 C20 C15 137.6(2)
C27 P2 C20 C15 -111.1(2)
Ru1 P2 C20 C15 19.2(2)
C21 P2 C20 C19 -51.8(3)
C27 P2 C20 C19 59.5(3)
Ru1 P2 C20 C19 -170.2(3)
C20 P2 C21 C22 10.3(3)
C27 P2 C21 C22 -104.5(3)
Ru1 P2 C21 C22 119.4(3)
C20 P2 C21 C26 -166.2(2)
C27 P2 C21 C26 79.1(3)
Ru1 P2 C21 C26 -57.0(3)
C26 C21 C22 C23 -1.7(5)
P2 C21 C22 C23 -178.2(3)
C21 C22 C23 C24 0.6(6)
C22 C23 C24 C25 0.0(6)
C23 C24 C25 C26 0.6(6)
C24 C25 C26 C21 -1.8(5)
C22 C21 C26 C25 2.3(5)
P2 C21 C26 C25 178.9(3)
C20 P2 C27 C29 -77.4(2)
C21 P2 C27 C29 37.5(3)
Ru1 P2 C27 C29 167.42(18)
C20 P2 C27 C28 168.4(2)
C21 P2 C27 C28 -76.6(2)
Ru1 P2 C27 C28 53.2(2)
C20 P2 C27 C30 46.8(3)
C21 P2 C27 C30 161.7(2)
Ru1 P2 C27 C30 -68.4(2)
C29 C27 C30 C33 170.7(3)
C28 C27 C30 C33 -70.5(3)
P2 C27 C30 C33 47.9(3)
C29 C27 C30 C31 47.5(4)
C28 C27 C30 C31 166.3(3)
P2 C27 C30 C31 -75.3(3)
C29 C27 C30 C32 -71.2(3)
C28 C27 C30 C32 47.6(3)
P2 C27 C30 C32 166.0(2)
